data_2022827
loop_
_publ_author_name
'Naeem, Marilyn'
'Le, Alexander N.'
'Bauer, Barbara E.'
'Chadeayne, Andrew R.'
'Golen, James A.'
'Manke, David R.'

_publ_section_title
;
 N-Cyclohexyltryptamine: freebase, bromide and fumarate
;
_journal_issue 8
_journal_name_full 'Acta Crystallographica Section E Crystallographic Communications'
_journal_page_first 752
_journal_page_last 756
_journal_paper_doi 10.1107/S2056989023006217
_journal_volume 79
_journal_year 2023
_chemical_formula_iupac 'C16 H23 N2 +, Br -'
_chemical_formula_moiety 'C16 H23 N2 +, Br -'
_chemical_formula_sum 'C16 H23 Br N2'
_chemical_formula_weight 323.27
_chemical_name_common
;
<i>N</i>-Cyclohexyltryptammonium bromide
;
_chemical_name_systematic
;
<i>N</i>-[2-(1<i>H</i>-Indol-3-yl)ethyl]cyclohexanaminium bromide
;
_space_group_crystal_system monoclinic
_space_group_IT_number 14
_space_group_name_Hall '-P 2yn'
_space_group_name_H-M_alt 'P 1 21/n 1'
_atom_sites_solution_hydrogens mixed
_audit_creation_method
;
Olex2 1.3
(compiled 2020.11.12 svn.r5f609507 for OlexSys, GUI svn.r6408)
;
_cell_angle_alpha 90
_cell_angle_beta 92.406(2)
_cell_angle_gamma 90
_cell_formula_units_Z 4
_cell_length_a 10.5584(6)
_cell_length_b 7.9266(5)
_cell_length_c 19.4507(13)
_cell_measurement_reflns_used 9846
_cell_measurement_temperature 297(2)
_cell_measurement_theta_max 26.29
_cell_measurement_theta_min 2.78
_cell_volume 1626.44(18)
_computing_cell_refinement
;
SAINT (Bruker, 2021)
;
_computing_data_collection
;
APEX4 (Bruker, 2021)
;
_computing_data_reduction
;
SAINT (Bruker, 2021)
;
_computing_molecular_graphics
;
OLEX2 (Dolomanov <i>et al.</i>,  2009)
;
_computing_publication_material
;
publCIF (Westrip, 2010)
;
_computing_structure_refinement
;
SHELXL2018 (Sheldrick, 2015b)
;
_computing_structure_solution
;
<i>SHELXT2014</i> (Sheldrick, 2015a)
;
_diffrn_ambient_temperature 297.15
_diffrn_measured_fraction_theta_full 0.996
_diffrn_measured_fraction_theta_max 0.996
_diffrn_measurement_device_type 'Bruker D8 Venture CMOS'
_diffrn_measurement_method '\f and \w scans'
_diffrn_radiation_type MoK\a
_diffrn_radiation_wavelength 0.71073
_diffrn_reflns_av_R_equivalents 0.0373
_diffrn_reflns_av_unetI/netI 0.0159
_diffrn_reflns_limit_h_max 13
_diffrn_reflns_limit_h_min -13
_diffrn_reflns_limit_k_max 9
_diffrn_reflns_limit_k_min -9
_diffrn_reflns_limit_l_max 24
_diffrn_reflns_limit_l_min -24
_diffrn_reflns_number 46579
_diffrn_reflns_theta_full 25.242
_diffrn_reflns_theta_max 26.404
_diffrn_reflns_theta_min 3.215
_diffrn_source_current 30.0
_diffrn_source_power 1.5
_diffrn_source_voltage 50.0
_diffrn_standards_number 0
_exptl_absorpt_coefficient_mu 2.518
_exptl_absorpt_correction_T_max 0.7454
_exptl_absorpt_correction_T_min 0.6095
_exptl_absorpt_correction_type multi-scan
_exptl_absorpt_process_details
;
(SADABS; Krause <i>et al.</i>,  2015)
;
_exptl_crystal_colour colourless
_exptl_crystal_density_diffrn 1.320
_exptl_crystal_description block
_exptl_crystal_F_000 672
_exptl_crystal_size_max 0.3
_exptl_crystal_size_mid 0.13
_exptl_crystal_size_min 0.03
_refine_diff_density_max 0.582
_refine_diff_density_min -0.702
_refine_ls_extinction_method none
_refine_ls_goodness_of_fit_ref 1.224
_refine_ls_hydrogen_treatment mixed
_refine_ls_matrix_type full
_refine_ls_number_parameters 184
_refine_ls_number_reflns 3320
_refine_ls_number_restraints 3
_refine_ls_restrained_S_all 1.224
_refine_ls_R_factor_all 0.0493
_refine_ls_R_factor_gt 0.0445
_refine_ls_shift/su_max 0.001
_refine_ls_shift/su_mean 0.000
_refine_ls_structure_factor_coef Fsqd
_refine_ls_weighting_details 'w=1/[\s^2^(Fo^2^)+4.8013P] where P=(Fo^2^+2Fc^2^)/3'
_refine_ls_weighting_scheme calc
_refine_ls_wR_factor_gt 0.1070
_refine_ls_wR_factor_ref 0.1087
_reflns_number_gt 2978
_reflns_number_total 3320
_reflns_threshold_expression 'I > 2\s(I)'
_cod_data_source_file tx2070sup1.cif
_cod_data_source_block II
_cod_database_code 2022827
_shelx_space_group_comment
;
The symmetry employed for this shelxl refinement is uniquely defined
by the following loop, which should always be used as a source of
symmetry information in preference to the above space-group names.
They are only intended as comments.
;
_shelx_estimated_absorpt_t_min 0.519
_shelx_estimated_absorpt_t_max 0.928

loop_
_space_group_symop_operation_xyz
'x, y, z'
'-x+1/2, y+1/2, -z+1/2'
'-x, -y, -z'
'x-1/2, -y-1/2, z-1/2'

loop_
_atom_site_type_symbol
_atom_site_label
_atom_site_fract_x
_atom_site_fract_y
_atom_site_fract_z
_atom_site_U_iso_or_equiv
_atom_site_adp_type
_atom_site_calc_flag
_atom_site_occupancy
_atom_site_disorder_assembly
_atom_site_disorder_group
Br Br1 0.81840(4) 0.64728(5) 0.83341(2) 0.04595(14) Uani d 1 . .
N N1 0.1405(3) 0.7180(5) 0.8197(2) 0.0510(9) Uani d 1 . .
N N2 0.6414(3) 0.7350(4) 0.69368(18) 0.0362(7) Uani d 1 . .
C C1 0.2277(4) 0.7985(6) 0.7822(2) 0.0514(11) Uani d 1 . .
H H1A 0.208468 0.877881 0.748124 0.062 Uiso calc 1 . .
C C2 0.2018(4) 0.6091(5) 0.8650(2) 0.0397(9) Uani d 1 . .
C C3 0.1549(5) 0.5037(6) 0.9141(2) 0.0542(12) Uani d 1 . .
H H3 0.068295 0.495965 0.920528 0.065 Uiso calc 1 . .
C C4 0.2401(6) 0.4109(7) 0.9529(3) 0.0680(15) Uani d 1 . .
H H4 0.211162 0.339725 0.986910 0.082 Uiso calc 1 . .
C C5 0.3704(6) 0.4212(7) 0.9425(3) 0.0709(15) Uani d 1 . .
H H5 0.425959 0.354368 0.968979 0.085 Uiso calc 1 . .
C C6 0.4180(5) 0.5268(6) 0.8944(2) 0.0544(11) Uani d 1 . .
H H6 0.504805 0.534207 0.888792 0.065 Uiso calc 1 . .
C C7 0.3330(4) 0.6233(5) 0.85403(19) 0.0364(8) Uani d 1 . .
C C8 0.3467(4) 0.7472(5) 0.8011(2) 0.0391(9) Uani d 1 . .
C C9 0.4690(4) 0.8051(6) 0.7726(2) 0.0461(10) Uani d 1 . .
H H9A 0.533883 0.809465 0.809400 0.055 Uiso calc 1 . .
H H9B 0.458286 0.918033 0.754113 0.055 Uiso calc 1 . .
C C10 0.5116(4) 0.6891(6) 0.7169(2) 0.0443(10) Uani d 1 . .
H H10A 0.451375 0.694700 0.677896 0.053 Uiso calc 1 . .
H H10B 0.512820 0.574023 0.733848 0.053 Uiso calc 1 . .
C C11 0.6844(4) 0.6344(5) 0.6336(2) 0.0398(9) Uani d 1 . .
H H11 0.666538 0.515102 0.642099 0.048 Uiso calc 1 . .
C C12 0.6154(4) 0.6853(6) 0.5674(2) 0.0481(11) Uani d 1 . .
H H12A 0.630562 0.803842 0.558442 0.058 Uiso calc 1 . .
H H12B 0.524985 0.669392 0.571593 0.058 Uiso calc 1 . .
C C13 0.6611(5) 0.5796(7) 0.5079(3) 0.0591(13) Uani d 1 . .
H H13A 0.639096 0.462249 0.515003 0.071 Uiso calc 1 . .
H H13B 0.618863 0.616791 0.465273 0.071 Uiso calc 1 . .
C C14 0.8031(5) 0.5951(7) 0.5020(2) 0.0616(14) Uani d 1 . .
H H14A 0.830564 0.521421 0.465755 0.074 Uiso calc 1 . .
H H14B 0.824146 0.710124 0.489862 0.074 Uiso calc 1 . .
C C15 0.8720(5) 0.5486(8) 0.5691(3) 0.0676(15) Uani d 1 . .
H H15A 0.962363 0.565437 0.564858 0.081 Uiso calc 1 . .
H H15B 0.857931 0.430226 0.578863 0.081 Uiso calc 1 . .
C C16 0.8262(4) 0.6553(7) 0.6284(2) 0.0559(12) Uani d 1 . .
H H16A 0.868998 0.620155 0.671109 0.067 Uiso calc 1 . .
H H16B 0.846249 0.772986 0.620616 0.067 Uiso calc 1 . .
H H2A 0.692(3) 0.722(6) 0.7316(13) 0.045(12) Uiso d 1 . .
H H1 0.0593(14) 0.738(6) 0.815(2) 0.058(14) Uiso d 1 . .
H H2B 0.636(4) 0.844(2) 0.681(2) 0.045(12) Uiso d 1 . .

loop_
_atom_site_aniso_label
_atom_site_aniso_U_11
_atom_site_aniso_U_22
_atom_site_aniso_U_33
_atom_site_aniso_U_12
_atom_site_aniso_U_13
_atom_site_aniso_U_23
Br1 0.0447(2) 0.0384(2) 0.0545(3) 0.00711(19) -0.00029(17) -0.0026(2)
N1 0.0337(18) 0.062(2) 0.058(2) 0.0049(18) 0.0068(17) 0.014(2)
N2 0.0331(17) 0.0334(18) 0.0425(19) -0.0013(14) 0.0062(14) 0.0008(15)
C1 0.048(2) 0.057(3) 0.050(3) 0.008(2) 0.009(2) 0.015(2)
C2 0.043(2) 0.037(2) 0.039(2) -0.0032(17) 0.0058(17) -0.0037(17)
C3 0.058(3) 0.051(3) 0.055(3) -0.017(2) 0.012(2) 0.000(2)
C4 0.091(4) 0.053(3) 0.061(3) -0.016(3) 0.007(3) 0.019(3)
C5 0.081(4) 0.059(3) 0.071(4) 0.007(3) -0.013(3) 0.019(3)
C6 0.053(3) 0.052(3) 0.058(3) 0.003(2) -0.003(2) 0.003(2)
C7 0.039(2) 0.034(2) 0.037(2) -0.0008(16) 0.0027(16) -0.0057(16)
C8 0.039(2) 0.041(2) 0.039(2) 0.0003(17) 0.0087(16) -0.0034(17)
C9 0.046(2) 0.044(2) 0.050(2) -0.0042(19) 0.0143(19) -0.004(2)
C10 0.037(2) 0.051(3) 0.047(2) -0.0087(19) 0.0136(18) -0.004(2)
C11 0.045(2) 0.0282(19) 0.047(2) 0.0044(17) 0.0153(17) 0.0061(17)
C12 0.044(2) 0.052(3) 0.049(2) 0.007(2) 0.0075(19) -0.006(2)
C13 0.064(3) 0.059(3) 0.054(3) 0.004(3) 0.009(2) -0.011(2)
C14 0.064(3) 0.073(4) 0.050(3) 0.011(3) 0.026(2) 0.001(2)
C15 0.051(3) 0.084(4) 0.070(3) 0.021(3) 0.029(2) 0.005(3)
C16 0.040(2) 0.068(3) 0.060(3) 0.011(2) 0.012(2) 0.010(3)

loop_
_atom_type_symbol
_atom_type_description
_atom_type_scat_dispersion_real
_atom_type_scat_dispersion_imag
_atom_type_scat_source
C C 0.0033 0.0016 'International Tables Vol C Tables 4.2.6.8 and 6.1.1.4'
H H 0.0000 0.0000 'International Tables Vol C Tables 4.2.6.8 and 6.1.1.4'
Br Br -0.2901 2.4595 'International Tables Vol C Tables 4.2.6.8 and 6.1.1.4'
N N 0.0061 0.0033 'International Tables Vol C Tables 4.2.6.8 and 6.1.1.4'

loop_
_geom_angle_atom_site_label_1
_geom_angle_atom_site_label_2
_geom_angle_atom_site_label_3
_geom_angle_site_symmetry_1
_geom_angle_site_symmetry_3
_geom_angle
_geom_angle_publ_flag
C1 N1 C2 . . 109.2(4) ?
C1 N1 H1 . . 123(3) ?
C2 N1 H1 . . 128(3) ?
C10 N2 H2A . . 104(3) ?
C10 N2 H2B . . 105(3) ?
C11 N2 C10 . . 114.5(3) ?
C11 N2 H2A . . 113(3) ?
C11 N2 H2B . . 109(3) ?
H2A N2 H2B . . 111(4) ?
N1 C1 H1A . . 124.6 ?
C8 C1 N1 . . 110.7(4) ?
C8 C1 H1A . . 124.6 ?
N1 C2 C3 . . 130.7(4) ?
N1 C2 C7 . . 106.9(3) ?
C3 C2 C7 . . 122.4(4) ?
C2 C3 H3 . . 121.2 ?
C4 C3 C2 . . 117.6(5) ?
C4 C3 H3 . . 121.2 ?
C3 C4 H4 . . 119.5 ?
C3 C4 C5 . . 121.1(5) ?
C5 C4 H4 . . 119.5 ?
C4 C5 H5 . . 119.1 ?
C6 C5 C4 . . 121.8(5) ?
C6 C5 H5 . . 119.1 ?
C5 C6 H6 . . 120.8 ?
C5 C6 C7 . . 118.4(5) ?
C7 C6 H6 . . 120.8 ?
C2 C7 C8 . . 106.9(3) ?
C6 C7 C2 . . 118.8(4) ?
C6 C7 C8 . . 134.2(4) ?
C1 C8 C7 . . 106.3(4) ?
C1 C8 C9 . . 127.6(4) ?
C7 C8 C9 . . 126.1(4) ?
C8 C9 H9A . . 109.3 ?
C8 C9 H9B . . 109.3 ?
C8 C9 C10 . . 111.6(3) ?
H9A C9 H9B . . 108.0 ?
C10 C9 H9A . . 109.3 ?
C10 C9 H9B . . 109.3 ?
N2 C10 H10A . . 109.3 ?
N2 C10 H10B . . 109.3 ?
C9 C10 N2 . . 111.8(3) ?
C9 C10 H10A . . 109.3 ?
C9 C10 H10B . . 109.3 ?
H10A C10 H10B . . 107.9 ?
N2 C11 H11 . . 108.3 ?
N2 C11 C12 . . 111.9(3) ?
N2 C11 C16 . . 109.0(4) ?
C12 C11 H11 . . 108.3 ?
C12 C11 C16 . . 111.0(3) ?
C16 C11 H11 . . 108.3 ?
C11 C12 H12A . . 109.6 ?
C11 C12 H12B . . 109.6 ?
C11 C12 C13 . . 110.2(4) ?
H12A C12 H12B . . 108.1 ?
C13 C12 H12A . . 109.6 ?
C13 C12 H12B . . 109.6 ?
C12 C13 H13A . . 109.4 ?
C12 C13 H13B . . 109.4 ?
H13A C13 H13B . . 108.0 ?
C14 C13 C12 . . 111.0(4) ?
C14 C13 H13A . . 109.4 ?
C14 C13 H13B . . 109.4 ?
C13 C14 H14A . . 109.4 ?
C13 C14 H14B . . 109.4 ?
H14A C14 H14B . . 108.0 ?
C15 C14 C13 . . 111.0(4) ?
C15 C14 H14A . . 109.4 ?
C15 C14 H14B . . 109.4 ?
C14 C15 H15A . . 109.4 ?
C14 C15 H15B . . 109.4 ?
C14 C15 C16 . . 111.1(4) ?
H15A C15 H15B . . 108.0 ?
C16 C15 H15A . . 109.4 ?
C16 C15 H15B . . 109.4 ?
C11 C16 C15 . . 109.6(4) ?
C11 C16 H16A . . 109.7 ?
C11 C16 H16B . . 109.7 ?
C15 C16 H16A . . 109.7 ?
C15 C16 H16B . . 109.7 ?
H16A C16 H16B . . 108.2 ?

loop_
_geom_bond_atom_site_label_1
_geom_bond_atom_site_label_2
_geom_bond_site_symmetry_2
_geom_bond_distance
_geom_bond_publ_flag
N1 C1 . 1.358(6) ?
N1 C2 . 1.375(5) ?
N1 H1 . 0.873(10) ?
N2 C10 . 1.506(5) ?
N2 C11 . 1.501(5) ?
N2 H2A . 0.898(10) ?
N2 H2B . 0.900(10) ?
C1 H1A . 0.9300 ?
C1 C8 . 1.357(6) ?
C2 C3 . 1.376(6) ?
C2 C7 . 1.415(5) ?
C3 H3 . 0.9300 ?
C3 C4 . 1.366(7) ?
C4 H4 . 0.9300 ?
C4 C5 . 1.402(8) ?
C5 H5 . 0.9300 ?
C5 C6 . 1.366(7) ?
C6 H6 . 0.9300 ?
C6 C7 . 1.396(6) ?
C7 C8 . 1.434(6) ?
C8 C9 . 1.499(5) ?
C9 H9A . 0.9700 ?
C9 H9B . 0.9700 ?
C9 C10 . 1.504(6) ?
C10 H10A . 0.9700 ?
C10 H10B . 0.9700 ?
C11 H11 . 0.9800 ?
C11 C12 . 1.506(6) ?
C11 C16 . 1.515(6) ?
C12 H12A . 0.9700 ?
C12 H12B . 0.9700 ?
C12 C13 . 1.525(6) ?
C13 H13A . 0.9700 ?
C13 H13B . 0.9700 ?
C13 C14 . 1.513(7) ?
C14 H14A . 0.9700 ?
C14 H14B . 0.9700 ?
C14 C15 . 1.513(7) ?
C15 H15A . 0.9700 ?
C15 H15B . 0.9700 ?
C15 C16 . 1.525(7) ?
C16 H16A . 0.9700 ?
C16 H16B . 0.9700 ?

loop_
_geom_hbond_atom_site_label_D
_geom_hbond_atom_site_label_H
_geom_hbond_atom_site_label_A
_geom_hbond_site_symmetry_A
_geom_hbond_distance_DH
_geom_hbond_distance_HA
_geom_hbond_distance_DA
_geom_hbond_angle_DHA
_geom_hbond_publ_flag
N2 H2A Br1 . 0.898(10) 2.414(12) 3.307(4) 172(4) yes
N1 H1 Br1 1_455 0.873(10) 2.68(3) 3.468(4) 151(4) yes
N2 H2B Br1 2_656 0.900(10) 2.470(16) 3.340(3) 163(4) yes

loop_
_geom_torsion_atom_site_label_1
_geom_torsion_atom_site_label_2
_geom_torsion_atom_site_label_3
_geom_torsion_atom_site_label_4
_geom_torsion_site_symmetry_1
_geom_torsion_site_symmetry_2
_geom_torsion_site_symmetry_3
_geom_torsion_site_symmetry_4
_geom_torsion
_geom_torsion_publ_flag
N1 C1 C8 C7 . . . . 0.8(5) ?
N1 C1 C8 C9 . . . . -179.9(4) ?
N1 C2 C3 C4 . . . . -178.8(5) ?
N1 C2 C7 C6 . . . . 179.1(4) ?
N1 C2 C7 C8 . . . . 0.9(4) ?
N2 C11 C12 C13 . . . . -179.6(4) ?
N2 C11 C16 C15 . . . . 177.9(4) ?
C1 N1 C2 C3 . . . . 178.5(5) ?
C1 N1 C2 C7 . . . . -0.4(5) ?
C1 C8 C9 C10 . . . . -95.0(6) ?
C2 N1 C1 C8 . . . . -0.3(6) ?
C2 C3 C4 C5 . . . . -0.8(8) ?
C2 C7 C8 C1 . . . . -1.0(5) ?
C2 C7 C8 C9 . . . . 179.6(4) ?
C3 C2 C7 C6 . . . . 0.1(6) ?
C3 C2 C7 C8 . . . . -178.2(4) ?
C3 C4 C5 C6 . . . . 1.6(9) ?
C4 C5 C6 C7 . . . . -1.5(8) ?
C5 C6 C7 C2 . . . . 0.6(7) ?
C5 C6 C7 C8 . . . . 178.3(5) ?
C6 C7 C8 C1 . . . . -178.9(5) ?
C6 C7 C8 C9 . . . . 1.8(8) ?
C7 C2 C3 C4 . . . . 0.0(7) ?
C7 C8 C9 C10 . . . . 84.2(5) ?
C8 C9 C10 N2 . . . . -173.5(4) ?
C10 N2 C11 C12 . . . . 73.0(4) ?
C10 N2 C11 C16 . . . . -163.9(4) ?
C11 N2 C10 C9 . . . . -174.5(3) ?
C11 C12 C13 C14 . . . . -56.6(5) ?
C12 C11 C16 C15 . . . . -58.5(5) ?
C12 C13 C14 C15 . . . . 55.5(6) ?
C13 C14 C15 C16 . . . . -56.0(6) ?
C14 C15 C16 C11 . . . . 57.0(6) ?
C16 C11 C12 C13 . . . . 58.4(5) ?

_cod_database_fobs_code 2022827
